data_7206048
loop_
_publ_author_name
'Zhu, Lingyan'
'Agarwal, Arun'
'Lai, Jinfeng'
'Al-Kaysi, Rabih O.'
'Tham, Fook S.'
'Ghaddar, Tarek'
'Mueller, Leonard'
'Bardeen, Christopher J.'

_publ_section_title
;
 Solid-state photochemical and photomechanical properties of molecular
 crystal nanorods composed of anthracene ester derivatives
;
_journal_issue 17
_journal_name_full 'Journal of Materials Chemistry'
_journal_page_first 6258
_journal_paper_doi 10.1039/c1jm10228a
_journal_volume 21
_journal_year 2011
_chemical_formula_sum 'C21 H20 O2'
_chemical_formula_weight 304.37
_chemical_name_systematic
;
?
;
_space_group_IT_number 2
_symmetry_cell_setting triclinic
_symmetry_space_group_name_Hall '-P 1'
_symmetry_space_group_name_H-M 'P -1'
_atom_sites_solution_hydrogens geom
_atom_sites_solution_primary direct
_atom_sites_solution_secondary difmap
_audit_creation_method SHELXL-97
_cell_angle_alpha 88.7806(7)
_cell_angle_beta 74.3156(7)
_cell_angle_gamma 75.1626(7)
_cell_formula_units_Z 4
_cell_length_a 11.2996(5)
_cell_length_b 12.3091(6)
_cell_length_c 12.3511(6)
_cell_measurement_reflns_used 8903
_cell_measurement_temperature 100(2)
_cell_measurement_theta_max 30.31
_cell_measurement_theta_min 2.21
_cell_volume 1596.65(13)
_computing_cell_refinement 'Bruker SAINT'
_computing_data_collection 'Bruker APEX2'
_computing_data_reduction 'Bruker SAINT'
_computing_molecular_graphics 'Bruker SHELXTL'
_computing_publication_material 'Bruker SHELXTL'
_computing_structure_refinement 'SHELXL-97 (Sheldrick, 2008)'
_computing_structure_solution 'SHELXS-97 (Sheldrick, 2008)'
_diffrn_ambient_temperature 100(2)
_diffrn_measured_fraction_theta_full 0.997
_diffrn_measured_fraction_theta_max 0.997
_diffrn_measurement_device_type 'Bruker APEX-II CCD'
_diffrn_measurement_method '\f and \w scans'
_diffrn_radiation_monochromator graphite
_diffrn_radiation_source 'Normal-focus sealed tube'
_diffrn_radiation_type MoK\a
_diffrn_radiation_wavelength 0.71073
_diffrn_reflns_av_R_equivalents 0.0263
_diffrn_reflns_av_sigmaI/netI 0.0265
_diffrn_reflns_limit_h_max 15
_diffrn_reflns_limit_h_min -15
_diffrn_reflns_limit_k_max 16
_diffrn_reflns_limit_k_min -16
_diffrn_reflns_limit_l_max 16
_diffrn_reflns_limit_l_min -16
_diffrn_reflns_number 28959
_diffrn_reflns_theta_full 29.13
_diffrn_reflns_theta_max 29.13
_diffrn_reflns_theta_min 1.71
_exptl_absorpt_coefficient_mu 0.080
_exptl_absorpt_correction_T_max 0.9929
_exptl_absorpt_correction_T_min 0.9650
_exptl_absorpt_correction_type multi-scan
_exptl_absorpt_process_details 'Bruker SADABS'
_exptl_crystal_colour 'light yellow'
_exptl_crystal_density_diffrn 1.266
_exptl_crystal_density_meas ?
_exptl_crystal_density_method 'not measured'
_exptl_crystal_description 'prism frag'
_exptl_crystal_F_000 648
_exptl_crystal_size_max 0.45
_exptl_crystal_size_mid 0.43
_exptl_crystal_size_min 0.09
_refine_diff_density_max 0.394
_refine_diff_density_min -0.263
_refine_diff_density_rms 0.044
_refine_ls_extinction_method none
_refine_ls_goodness_of_fit_ref 1.036
_refine_ls_hydrogen_treatment constr
_refine_ls_matrix_type full
_refine_ls_number_parameters 415
_refine_ls_number_reflns 8567
_refine_ls_number_restraints 0
_refine_ls_restrained_S_all 1.036
_refine_ls_R_factor_all 0.0576
_refine_ls_R_factor_gt 0.0442
_refine_ls_shift/su_max 0.000
_refine_ls_shift/su_mean 0.000
_refine_ls_structure_factor_coef Fsqd
_refine_ls_weighting_details 'calc w=1/[\s^2^(Fo^2^)+(0.0493P)^2^+0.6035P] where P=(Fo^2^+2Fc^2^)/3'
_refine_ls_weighting_scheme calc
_refine_ls_wR_factor_gt 0.1090
_refine_ls_wR_factor_ref 0.1169
_reflns_number_gt 6783
_reflns_number_total 8567
_reflns_threshold_expression >2sigma(I)
_cod_data_source_file c1jm10228a.txt
_cod_data_source_block cb20_0m
_cod_depositor_comments
;
The following automatic conversions were performed:
'_symmetry_cell_setting' value 'Triclinic' changed to 'triclinic'
according to '/home/saulius/struct/CIF-dictionaries/cif_core.dic'
dictionary named 'cif_core.dic' version 2.4.1 from 2010-06-29.

Automatic conversion script
Id: cif_fix_enum 1555 2011-01-17 13:19:09Z saulius 

The following automatic conversions were performed:

'_exptl_crystal_density_meas' value 'not measured' was changed to '?'
- the value is perceived as not measured.

Automatic conversion script
Id: cif_fix_values 3008 2015-01-20 13:52:24Z robertas 
;
_cod_original_sg_symbol_H-M P-1
_cod_database_code 7206048

loop_
_symmetry_equiv_pos_as_xyz
'x, y, z'
'-x, -y, -z'

loop_
_atom_site_label
_atom_site_type_symbol
_atom_site_fract_x
_atom_site_fract_y
_atom_site_fract_z
_atom_site_U_iso_or_equiv
_atom_site_adp_type
_atom_site_occupancy
_atom_site_symmetry_multiplicity
_atom_site_calc_flag
_atom_site_refinement_flags
_atom_site_disorder_assembly
_atom_site_disorder_group
C1 C 0.62488(11) 0.63544(10) 0.12072(11) 0.0215(2) Uani 1 1 d . . .
H1 H 0.5912 0.6408 0.2003 0.026 Uiso 1 1 calc R . .
C2 C 0.54973(12) 0.62490(11) 0.05430(12) 0.0252(3) Uani 1 1 d . . .
H2 H 0.4640 0.6236 0.0880 0.030 Uiso 1 1 calc R . .
C3 C 0.59790(12) 0.61585(11) -0.06491(11) 0.0255(3) Uani 1 1 d . . .
H3 H 0.5442 0.6092 -0.1104 0.031 Uiso 1 1 calc R . .
C4 C 0.72062(12) 0.61663(10) -0.11387(10) 0.0218(2) Uani 1 1 d . . .
H4 H 0.7520 0.6099 -0.1936 0.026 Uiso 1 1 calc R . .
C4A C 0.80362(11) 0.62733(9) -0.04799(10) 0.0182(2) Uani 1 1 d . . .
C5 C 1.13884(12) 0.64224(10) -0.08243(12) 0.0248(3) Uani 1 1 d . . .
H5 H 1.1728 0.6331 -0.1619 0.030 Uiso 1 1 calc R . .
C6 C 1.21388(12) 0.65672(11) -0.01697(13) 0.0291(3) Uani 1 1 d . . .
H6 H 1.2995 0.6581 -0.0513 0.035 Uiso 1 1 calc R . .
C7 C 1.16554(12) 0.66964(10) 0.10150(13) 0.0286(3) Uani 1 1 d . . .
H7 H 1.2192 0.6795 0.1459 0.034 Uiso 1 1 calc R . .
C8 C 1.04334(12) 0.66818(10) 0.15270(12) 0.0240(3) Uani 1 1 d . . .
H8 H 1.0125 0.6767 0.2324 0.029 Uiso 1 1 calc R . .
C8A C 0.96085(11) 0.65390(9) 0.08771(10) 0.0186(2) Uani 1 1 d . . .
C9 C 0.83416(11) 0.65179(9) 0.13727(10) 0.0177(2) Uani 1 1 d . . .
C9A C 0.75412(11) 0.63861(9) 0.07229(10) 0.0176(2) Uani 1 1 d . . .
C10 C 0.93006(11) 0.62722(9) -0.09725(10) 0.0198(2) Uani 1 1 d . . .
H10 H 0.9629 0.6177 -0.1768 0.024 Uiso 1 1 calc R . .
C10A C 1.00960(11) 0.64072(9) -0.03244(10) 0.0192(2) Uani 1 1 d . . .
C11 C 0.78434(11) 0.66649(10) 0.26319(10) 0.0193(2) Uani 1 1 d . . .
O1 O 0.73435(9) 0.75613(7) 0.31382(8) 0.0278(2) Uani 1 1 d . . .
O2 O 0.80626(8) 0.56751(7) 0.31064(7) 0.02064(18) Uani 1 1 d . . .
C12 C 0.77259(11) 0.56920(10) 0.43413(10) 0.0190(2) Uani 1 1 d . . .
H12 H 0.7987 0.6318 0.4637 0.023 Uiso 1 1 calc R . .
C13 C 0.63079(12) 0.58408(11) 0.48309(11) 0.0262(3) Uani 1 1 d . . .
H13A H 0.6037 0.5258 0.4490 0.031 Uiso 1 1 calc R . .
H13B H 0.5837 0.6588 0.4654 0.031 Uiso 1 1 calc R . .
C14 C 0.59983(12) 0.57424(11) 0.61086(11) 0.0265(3) Uani 1 1 d . . .
H14A H 0.6212 0.6360 0.6452 0.032 Uiso 1 1 calc R . .
H14B H 0.5075 0.5817 0.6420 0.032 Uiso 1 1 calc R . .
C15 C 0.67448(13) 0.46165(11) 0.64057(11) 0.0261(3) Uani 1 1 d . . .
H15A H 0.6470 0.4001 0.6124 0.031 Uiso 1 1 calc R . .
H15B H 0.6563 0.4586 0.7234 0.031 Uiso 1 1 calc R . .
C16 C 0.81702(12) 0.44464(11) 0.58906(11) 0.0246(3) Uani 1 1 d . . .
H16A H 0.8629 0.3687 0.6049 0.030 Uiso 1 1 calc R . .
H16B H 0.8463 0.5006 0.6242 0.030 Uiso 1 1 calc R . .
C17 C 0.84878(12) 0.45717(10) 0.46175(10) 0.0215(2) Uani 1 1 d . . .
H17A H 0.9408 0.4516 0.4316 0.026 Uiso 1 1 calc R . .
H17B H 0.8295 0.3954 0.4254 0.026 Uiso 1 1 calc R . .
C21 C 1.05371(12) 0.16719(10) 0.31058(11) 0.0222(2) Uani 1 1 d . . .
H21 H 1.0161 0.1777 0.2497 0.027 Uiso 1 1 calc R . .
C22 C 1.17927(12) 0.16357(10) 0.29127(12) 0.0273(3) Uani 1 1 d . . .
H22 H 1.2283 0.1717 0.2173 0.033 Uiso 1 1 calc R . .
C23 C 1.23720(12) 0.14775(11) 0.38104(13) 0.0299(3) Uani 1 1 d . . .
H23 H 1.3248 0.1454 0.3667 0.036 Uiso 1 1 calc R . .
C24 C 1.16865(12) 0.13598(10) 0.48726(12) 0.0268(3) Uani 1 1 d . . .
H24 H 1.2090 0.1251 0.5463 0.032 Uiso 1 1 calc R . .
C24A C 1.03660(11) 0.13966(9) 0.51158(11) 0.0206(2) Uani 1 1 d . . .
C25 C 0.75976(14) 0.12245(10) 0.75364(11) 0.0280(3) Uani 1 1 d . . .
H25 H 0.7986 0.1107 0.8137 0.034 Uiso 1 1 calc R . .
C26 C 0.63420(15) 0.12859(11) 0.77492(12) 0.0326(3) Uani 1 1 d . . .
H26 H 0.5858 0.1222 0.8496 0.039 Uiso 1 1 calc R . .
C27 C 0.57433(13) 0.14454(11) 0.68626(12) 0.0296(3) Uani 1 1 d . . .
H27 H 0.4863 0.1481 0.7020 0.035 Uiso 1 1 calc R . .
C28 C 0.64215(12) 0.15480(10) 0.57906(11) 0.0238(3) Uani 1 1 d . . .
H28 H 0.6009 0.1653 0.5206 0.029 Uiso 1 1 calc R . .
C28A C 0.77451(11) 0.14996(9) 0.55318(10) 0.0196(2) Uani 1 1 d . . .
C29 C 0.84814(11) 0.15974(9) 0.44416(10) 0.0176(2) Uani 1 1 d . . .
C29A C 0.97792(11) 0.15545(9) 0.42089(10) 0.0185(2) Uani 1 1 d . . .
C30 C 0.96386(12) 0.12799(10) 0.61965(11) 0.0231(3) Uani 1 1 d . . .
H30 H 1.0033 0.1161 0.6793 0.028 Uiso 1 1 calc R . .
C30A C 0.83492(12) 0.13325(9) 0.64282(10) 0.0217(2) Uani 1 1 d . . .
C31 C 0.78714(11) 0.17402(9) 0.34925(10) 0.0187(2) Uani 1 1 d . . .
O21 O 0.72352(9) 0.26147(7) 0.32683(8) 0.0253(2) Uani 1 1 d . . .
O22 O 0.81430(8) 0.07530(7) 0.29238(7) 0.02036(18) Uani 1 1 d . . .
C32 C 0.76780(11) 0.07456(10) 0.19293(10) 0.0201(2) Uani 1 1 d . . .
H32 H 0.7815 0.1408 0.1477 0.024 Uiso 1 1 calc R . .
C33 C 0.84788(12) -0.03331(10) 0.12576(10) 0.0225(2) Uani 1 1 d . . .
H33A H 0.8408 -0.0983 0.1735 0.027 Uiso 1 1 calc R . .
H33B H 0.9383 -0.0316 0.1024 0.027 Uiso 1 1 calc R . .
C34 C 0.80380(14) -0.04740(12) 0.02171(11) 0.0294(3) Uani 1 1 d . . .
H34A H 0.8198 0.0131 -0.0299 0.035 Uiso 1 1 calc R . .
H34B H 0.8535 -0.1205 -0.0185 0.035 Uiso 1 1 calc R . .
C35 C 0.66268(14) -0.04284(12) 0.05378(12) 0.0317(3) Uani 1 1 d . . .
H35A H 0.6482 -0.1086 0.0979 0.038 Uiso 1 1 calc R . .
H35B H 0.6354 -0.0469 -0.0154 0.038 Uiso 1 1 calc R . .
C36 C 0.58298(14) 0.06517(12) 0.12302(14) 0.0365(3) Uani 1 1 d . . .
H36A H 0.4924 0.0637 0.1465 0.044 Uiso 1 1 calc R . .
H36B H 0.5900 0.1306 0.0760 0.044 Uiso 1 1 calc R . .
C37 C 0.62744(12) 0.07817(11) 0.22734(12) 0.0279(3) Uani 1 1 d . . .
H37A H 0.5777 0.1507 0.2687 0.033 Uiso 1 1 calc R . .
H37B H 0.6129 0.0167 0.2781 0.033 Uiso 1 1 calc R . .

loop_
_atom_site_aniso_label
_atom_site_aniso_U_11
_atom_site_aniso_U_22
_atom_site_aniso_U_33
_atom_site_aniso_U_23
_atom_site_aniso_U_13
_atom_site_aniso_U_12
C1 0.0206(6) 0.0211(5) 0.0214(6) -0.0018(4) -0.0034(5) -0.0053(4)
C2 0.0172(5) 0.0266(6) 0.0311(7) -0.0039(5) -0.0051(5) -0.0054(5)
C3 0.0242(6) 0.0262(6) 0.0289(7) -0.0035(5) -0.0137(5) -0.0044(5)
C4 0.0254(6) 0.0219(5) 0.0191(6) -0.0013(4) -0.0091(5) -0.0044(4)
C4A 0.0211(5) 0.0156(5) 0.0182(5) 0.0011(4) -0.0064(4) -0.0043(4)
C5 0.0207(6) 0.0196(5) 0.0317(7) 0.0047(5) -0.0029(5) -0.0059(4)
C6 0.0196(6) 0.0211(6) 0.0471(8) 0.0052(5) -0.0081(6) -0.0075(5)
C7 0.0248(6) 0.0216(6) 0.0458(8) 0.0010(5) -0.0187(6) -0.0076(5)
C8 0.0262(6) 0.0192(5) 0.0301(7) 0.0004(5) -0.0143(5) -0.0053(5)
C8A 0.0206(5) 0.0141(5) 0.0225(6) 0.0019(4) -0.0084(5) -0.0047(4)
C9 0.0212(5) 0.0152(5) 0.0176(5) 0.0016(4) -0.0068(4) -0.0049(4)
C9A 0.0196(5) 0.0155(5) 0.0181(5) 0.0004(4) -0.0061(4) -0.0039(4)
C10 0.0227(6) 0.0176(5) 0.0183(5) 0.0024(4) -0.0045(4) -0.0049(4)
C10A 0.0203(5) 0.0144(5) 0.0229(6) 0.0037(4) -0.0055(5) -0.0050(4)
C11 0.0217(5) 0.0200(5) 0.0187(5) 0.0016(4) -0.0086(4) -0.0065(4)
O1 0.0414(5) 0.0192(4) 0.0214(4) -0.0007(3) -0.0104(4) -0.0035(4)
O2 0.0281(4) 0.0181(4) 0.0152(4) 0.0013(3) -0.0055(3) -0.0055(3)
C12 0.0238(6) 0.0193(5) 0.0145(5) 0.0009(4) -0.0058(4) -0.0059(4)
C13 0.0218(6) 0.0321(7) 0.0233(6) 0.0019(5) -0.0068(5) -0.0036(5)
C14 0.0223(6) 0.0313(6) 0.0223(6) -0.0008(5) -0.0017(5) -0.0050(5)
C15 0.0324(7) 0.0250(6) 0.0202(6) 0.0024(5) -0.0031(5) -0.0107(5)
C16 0.0280(6) 0.0236(6) 0.0209(6) 0.0039(5) -0.0076(5) -0.0036(5)
C17 0.0233(6) 0.0206(5) 0.0188(6) 0.0015(4) -0.0047(5) -0.0033(4)
C21 0.0237(6) 0.0187(5) 0.0242(6) 0.0012(4) -0.0066(5) -0.0056(4)
C22 0.0236(6) 0.0216(6) 0.0344(7) 0.0011(5) -0.0026(5) -0.0073(5)
C23 0.0211(6) 0.0219(6) 0.0489(9) -0.0006(6) -0.0119(6) -0.0068(5)
C24 0.0260(6) 0.0186(5) 0.0414(8) -0.0014(5) -0.0199(6) -0.0043(5)
C24A 0.0238(6) 0.0131(5) 0.0273(6) -0.0011(4) -0.0129(5) -0.0027(4)
C25 0.0429(8) 0.0190(6) 0.0195(6) 0.0009(5) -0.0085(5) -0.0033(5)
C26 0.0435(8) 0.0221(6) 0.0233(7) 0.0008(5) 0.0024(6) -0.0052(5)
C27 0.0269(6) 0.0204(6) 0.0336(7) -0.0003(5) 0.0021(5) -0.0035(5)
C28 0.0229(6) 0.0188(5) 0.0276(6) 0.0006(5) -0.0060(5) -0.0029(4)
C28A 0.0230(6) 0.0137(5) 0.0211(6) 0.0002(4) -0.0067(5) -0.0024(4)
C29 0.0210(5) 0.0132(5) 0.0199(5) 0.0002(4) -0.0090(4) -0.0031(4)
C29A 0.0213(5) 0.0132(5) 0.0224(6) -0.0004(4) -0.0088(5) -0.0037(4)
C30 0.0323(6) 0.0161(5) 0.0240(6) -0.0006(4) -0.0167(5) -0.0021(5)
C30A 0.0307(6) 0.0138(5) 0.0197(6) 0.0001(4) -0.0087(5) -0.0025(4)
C31 0.0191(5) 0.0190(5) 0.0194(5) 0.0017(4) -0.0062(4) -0.0066(4)
O21 0.0298(5) 0.0196(4) 0.0289(5) 0.0011(3) -0.0157(4) -0.0024(3)
O22 0.0252(4) 0.0182(4) 0.0210(4) 0.0008(3) -0.0129(3) -0.0046(3)
C32 0.0249(6) 0.0196(5) 0.0208(6) 0.0037(4) -0.0136(5) -0.0071(4)
C33 0.0241(6) 0.0242(6) 0.0197(6) 0.0008(4) -0.0081(5) -0.0052(5)
C34 0.0399(8) 0.0299(7) 0.0205(6) 0.0000(5) -0.0122(6) -0.0083(6)
C35 0.0399(8) 0.0292(7) 0.0331(7) -0.0038(5) -0.0234(6) -0.0066(6)
C36 0.0338(7) 0.0322(7) 0.0502(9) -0.0087(6) -0.0288(7) -0.0012(6)
C37 0.0226(6) 0.0286(6) 0.0340(7) -0.0074(5) -0.0123(5) -0.0039(5)

loop_
_atom_type_symbol
_atom_type_description
_atom_type_scat_dispersion_real
_atom_type_scat_dispersion_imag
_atom_type_scat_source
C C 0.0033 0.0016 'International Tables Vol C Tables 4.2.6.8 and 6.1.1.4'
H H 0.0000 0.0000 'International Tables Vol C Tables 4.2.6.8 and 6.1.1.4'
O O 0.0106 0.0060 'International Tables Vol C Tables 4.2.6.8 and 6.1.1.4'

loop_
_geom_angle_atom_site_label_1
_geom_angle_atom_site_label_2
_geom_angle_atom_site_label_3
_geom_angle
_geom_angle_site_symmetry_1
_geom_angle_site_symmetry_3
_geom_angle_publ_flag
C2 C1 C9A 120.83(11) . . ?
C2 C1 H1 119.6 . . ?
C9A C1 H1 119.6 . . ?
C1 C2 C3 120.81(12) . . ?
C1 C2 H2 119.6 . . ?
C3 C2 H2 119.6 . . ?
C4 C3 C2 120.06(11) . . ?
C4 C3 H3 120.0 . . ?
C2 C3 H3 120.0 . . ?
C3 C4 C4A 121.37(11) . . ?
C3 C4 H4 119.3 . . ?
C4A C4 H4 119.3 . . ?
C10 C4A C4 121.88(11) . . ?
C10 C4A C9A 119.63(10) . . ?
C4 C4A C9A 118.49(11) . . ?
C6 C5 C10A 120.52(13) . . ?
C6 C5 H5 119.7 . . ?
C10A C5 H5 119.7 . . ?
C5 C6 C7 120.64(12) . . ?
C5 C6 H6 119.7 . . ?
C7 C6 H6 119.7 . . ?
C8 C7 C6 120.84(12) . . ?
C8 C7 H7 119.6 . . ?
C6 C7 H7 119.6 . . ?
C7 C8 C8A 120.58(12) . . ?
C7 C8 H8 119.7 . . ?
C8A C8 H8 119.7 . . ?
C9 C8A C8 122.37(11) . . ?
C9 C8A C10A 118.93(10) . . ?
C8 C8A C10A 118.71(11) . . ?
C9A C9 C8A 121.68(11) . . ?
C9A C9 C11 120.06(10) . . ?
C8A C9 C11 118.25(10) . . ?
C9 C9A C1 122.81(11) . . ?
C9 C9A C4A 118.77(10) . . ?
C1 C9A C4A 118.41(10) . . ?
C4A C10 C10A 121.53(11) . . ?
C4A C10 H10 119.2 . . ?
C10A C10 H10 119.2 . . ?
C10 C10A C5 121.86(11) . . ?
C10 C10A C8A 119.44(11) . . ?
C5 C10A C8A 118.71(11) . . ?
O1 C11 O2 125.02(11) . . ?
O1 C11 C9 124.04(11) . . ?
O2 C11 C9 110.91(9) . . ?
C11 O2 C12 117.23(9) . . ?
O2 C12 C17 105.09(9) . . ?
O2 C12 C13 110.87(9) . . ?
C17 C12 C13 111.57(10) . . ?
O2 C12 H12 109.7 . . ?
C17 C12 H12 109.7 . . ?
C13 C12 H12 109.7 . . ?
C12 C13 C14 109.91(10) . . ?
C12 C13 H13A 109.7 . . ?
C14 C13 H13A 109.7 . . ?
C12 C13 H13B 109.7 . . ?
C14 C13 H13B 109.7 . . ?
H13A C13 H13B 108.2 . . ?
C15 C14 C13 110.82(10) . . ?
C15 C14 H14A 109.5 . . ?
C13 C14 H14A 109.5 . . ?
C15 C14 H14B 109.5 . . ?
C13 C14 H14B 109.5 . . ?
H14A C14 H14B 108.1 . . ?
C14 C15 C16 110.99(10) . . ?
C14 C15 H15A 109.4 . . ?
C16 C15 H15A 109.4 . . ?
C14 C15 H15B 109.4 . . ?
C16 C15 H15B 109.4 . . ?
H15A C15 H15B 108.0 . . ?
C15 C16 C17 111.37(10) . . ?
C15 C16 H16A 109.4 . . ?
C17 C16 H16A 109.4 . . ?
C15 C16 H16B 109.4 . . ?
C17 C16 H16B 109.4 . . ?
H16A C16 H16B 108.0 . . ?
C12 C17 C16 110.72(10) . . ?
C12 C17 H17A 109.5 . . ?
C16 C17 H17A 109.5 . . ?
C12 C17 H17B 109.5 . . ?
C16 C17 H17B 109.5 . . ?
H17A C17 H17B 108.1 . . ?
C22 C21 C29A 120.94(12) . . ?
C22 C21 H21 119.5 . . ?
C29A C21 H21 119.5 . . ?
C21 C22 C23 120.37(13) . . ?
C21 C22 H22 119.8 . . ?
C23 C22 H22 119.8 . . ?
C24 C23 C22 120.63(12) . . ?
C24 C23 H23 119.7 . . ?
C22 C23 H23 119.7 . . ?
C23 C24 C24A 120.96(12) . . ?
C23 C24 H24 119.5 . . ?
C24A C24 H24 119.5 . . ?
C30 C24A C24 122.25(11) . . ?
C30 C24A C29A 119.26(11) . . ?
C24 C24A C29A 118.49(12) . . ?
C26 C25 C30A 121.29(13) . . ?
C26 C25 H25 119.4 . . ?
C30A C25 H25 119.4 . . ?
C25 C26 C27 120.41(13) . . ?
C25 C26 H26 119.8 . . ?
C27 C26 H26 119.8 . . ?
C28 C27 C26 120.46(13) . . ?
C28 C27 H27 119.8 . . ?
C26 C27 H27 119.8 . . ?
C27 C28 C28A 120.91(12) . . ?
C27 C28 H28 119.5 . . ?
C28A C28 H28 119.5 . . ?
C29 C28A C28 122.90(11) . . ?
C29 C28A C30A 118.58(11) . . ?
C28 C28A C30A 118.52(11) . . ?
C28A C29 C29A 121.88(11) . . ?
C28A C29 C31 119.14(10) . . ?
C29A C29 C31 118.98(10) . . ?
C29 C29A C21 122.54(11) . . ?
C29 C29A C24A 118.84(11) . . ?
C21 C29A C24A 118.61(11) . . ?
C30A C30 C24A 121.85(11) . . ?
C30A C30 H30 119.1 . . ?
C24A C30 H30 119.1 . . ?
C30 C30A C25 122.02(12) . . ?
C30 C30A C28A 119.58(11) . . ?
C25 C30A C28A 118.40(12) . . ?
O21 C31 O22 124.83(11) . . ?
O21 C31 C29 125.12(10) . . ?
O22 C31 C29 110.05(9) . . ?
C31 O22 C32 117.54(9) . . ?
O22 C32 C33 105.30(9) . . ?
O22 C32 C37 110.43(10) . . ?
C33 C32 C37 111.72(10) . . ?
O22 C32 H32 109.8 . . ?
C33 C32 H32 109.8 . . ?
C37 C32 H32 109.8 . . ?
C32 C33 C34 110.55(10) . . ?
C32 C33 H33A 109.5 . . ?
C34 C33 H33A 109.5 . . ?
C32 C33 H33B 109.5 . . ?
C34 C33 H33B 109.5 . . ?
H33A C33 H33B 108.1 . . ?
C35 C34 C33 111.12(11) . . ?
C35 C34 H34A 109.4 . . ?
C33 C34 H34A 109.4 . . ?
C35 C34 H34B 109.4 . . ?
C33 C34 H34B 109.4 . . ?
H34A C34 H34B 108.0 . . ?
C34 C35 C36 111.22(11) . . ?
C34 C35 H35A 109.4 . . ?
C36 C35 H35A 109.4 . . ?
C34 C35 H35B 109.4 . . ?
C36 C35 H35B 109.4 . . ?
H35A C35 H35B 108.0 . . ?
C35 C36 C37 111.05(11) . . ?
C35 C36 H36A 109.4 . . ?
C37 C36 H36A 109.4 . . ?
C35 C36 H36B 109.4 . . ?
C37 C36 H36B 109.4 . . ?
H36A C36 H36B 108.0 . . ?
C32 C37 C36 110.02(12) . . ?
C32 C37 H37A 109.7 . . ?
C36 C37 H37A 109.7 . . ?
C32 C37 H37B 109.7 . . ?
C36 C37 H37B 109.7 . . ?
H37A C37 H37B 108.2 . . ?

loop_
_geom_bond_atom_site_label_1
_geom_bond_atom_site_label_2
_geom_bond_distance
_geom_bond_site_symmetry_2
_geom_bond_publ_flag
C1 C2 1.3595(17) . ?
C1 C9A 1.4310(16) . ?
C1 H1 0.9500 . ?
C2 C3 1.4210(19) . ?
C2 H2 0.9500 . ?
C3 C4 1.3571(18) . ?
C3 H3 0.9500 . ?
C4 C4A 1.4281(16) . ?
C4 H4 0.9500 . ?
C4A C10 1.3930(16) . ?
C4A C9A 1.4349(16) . ?
C5 C6 1.3633(19) . ?
C5 C10A 1.4284(16) . ?
C5 H5 0.9500 . ?
C6 C7 1.414(2) . ?
C6 H6 0.9500 . ?
C7 C8 1.3591(18) . ?
C7 H7 0.9500 . ?
C8 C8A 1.4278(16) . ?
C8 H8 0.9500 . ?
C8A C9 1.4033(16) . ?
C8A C10A 1.4333(17) . ?
C9 C9A 1.4006(16) . ?
C9 C11 1.5016(16) . ?
C10 C10A 1.3955(17) . ?
C10 H10 0.9500 . ?
C11 O1 1.2028(14) . ?
C11 O2 1.3352(14) . ?
O2 C12 1.4680(14) . ?
C12 C17 1.5132(16) . ?
C12 C13 1.5156(17) . ?
C12 H12 1.0000 . ?
C13 C14 1.5305(18) . ?
C13 H13A 0.9900 . ?
C13 H13B 0.9900 . ?
C14 C15 1.5212(18) . ?
C14 H14A 0.9900 . ?
C14 H14B 0.9900 . ?
C15 C16 1.5236(18) . ?
C15 H15A 0.9900 . ?
C15 H15B 0.9900 . ?
C16 C17 1.5290(17) . ?
C16 H16A 0.9900 . ?
C16 H16B 0.9900 . ?
C17 H17A 0.9900 . ?
C17 H17B 0.9900 . ?
C21 C22 1.3627(17) . ?
C21 C29A 1.4264(17) . ?
C21 H21 0.9500 . ?
C22 C23 1.419(2) . ?
C22 H22 0.9500 . ?
C23 C24 1.357(2) . ?
C23 H23 0.9500 . ?
C24 C24A 1.4291(17) . ?
C24 H24 0.9500 . ?
C24A C30 1.3918(18) . ?
C24A C29A 1.4348(16) . ?
C25 C26 1.354(2) . ?
C25 C30A 1.4262(18) . ?
C25 H25 0.9500 . ?
C26 C27 1.421(2) . ?
C26 H26 0.9500 . ?
C27 C28 1.3602(19) . ?
C27 H27 0.9500 . ?
C28 C28A 1.4280(17) . ?
C28 H28 0.9500 . ?
C28A C29 1.3995(17) . ?
C28A C30A 1.4356(17) . ?
C29 C29A 1.4031(16) . ?
C29 C31 1.4987(16) . ?
C30 C30A 1.3913(18) . ?
C30 H30 0.9500 . ?
C31 O21 1.2045(14) . ?
C31 O22 1.3390(14) . ?
O22 C32 1.4618(13) . ?
C32 C33 1.5152(16) . ?
C32 C37 1.5160(17) . ?
C32 H32 1.0000 . ?
C33 C34 1.5263(17) . ?
C33 H33A 0.9900 . ?
C33 H33B 0.9900 . ?
C34 C35 1.522(2) . ?
C34 H34A 0.9900 . ?
C34 H34B 0.9900 . ?
C35 C36 1.5260(19) . ?
C35 H35A 0.9900 . ?
C35 H35B 0.9900 . ?
C36 C37 1.5291(19) . ?
C36 H36A 0.9900 . ?
C36 H36B 0.9900 . ?
C37 H37A 0.9900 . ?
C37 H37B 0.9900 . ?

loop_
_geom_torsion_atom_site_label_1
_geom_torsion_atom_site_label_2
_geom_torsion_atom_site_label_3
_geom_torsion_atom_site_label_4
_geom_torsion
_geom_torsion_site_symmetry_1
_geom_torsion_site_symmetry_2
_geom_torsion_site_symmetry_3
_geom_torsion_site_symmetry_4
_geom_torsion_publ_flag
C9A C1 C2 C3 0.52(18) . . . . ?
C1 C2 C3 C4 0.59(19) . . . . ?
C2 C3 C4 C4A -0.49(18) . . . . ?
C3 C4 C4A C10 179.41(11) . . . . ?
C3 C4 C4A C9A -0.68(17) . . . . ?
C10A C5 C6 C7 0.48(18) . . . . ?
C5 C6 C7 C8 -0.15(19) . . . . ?
C6 C7 C8 C8A -0.21(18) . . . . ?
C7 C8 C8A C9 179.93(11) . . . . ?
C7 C8 C8A C10A 0.24(17) . . . . ?
C8 C8A C9 C9A 179.48(11) . . . . ?
C10A C8A C9 C9A -0.83(16) . . . . ?
C8 C8A C9 C11 0.71(16) . . . . ?
C10A C8A C9 C11 -179.60(10) . . . . ?
C8A C9 C9A C1 179.58(10) . . . . ?
C11 C9 C9A C1 -1.67(17) . . . . ?
C8A C9 C9A C4A -0.16(16) . . . . ?
C11 C9 C9A C4A 178.59(10) . . . . ?
C2 C1 C9A C9 178.59(11) . . . . ?
C2 C1 C9A C4A -1.67(17) . . . . ?
C10 C4A C9A C9 1.40(16) . . . . ?
C4 C4A C9A C9 -178.52(10) . . . . ?
C10 C4A C9A C1 -178.35(10) . . . . ?
C4 C4A C9A C1 1.73(16) . . . . ?
C4 C4A C10 C10A 178.27(11) . . . . ?
C9A C4A C10 C10A -1.65(17) . . . . ?
C4A C10 C10A C5 -179.12(11) . . . . ?
C4A C10 C10A C8A 0.64(17) . . . . ?
C6 C5 C10A C10 179.33(11) . . . . ?
C6 C5 C10A C8A -0.44(17) . . . . ?
C9 C8A C10A C10 0.60(16) . . . . ?
C8 C8A C10A C10 -179.69(10) . . . . ?
C9 C8A C10A C5 -179.63(10) . . . . ?
C8 C8A C10A C5 0.08(16) . . . . ?
C9A C9 C11 O1 -89.10(15) . . . . ?
C8A C9 C11 O1 89.69(15) . . . . ?
C9A C9 C11 O2 92.61(12) . . . . ?
C8A C9 C11 O2 -88.60(12) . . . . ?
O1 C11 O2 C12 -3.32(17) . . . . ?
C9 C11 O2 C12 174.95(9) . . . . ?
C11 O2 C12 C17 -159.97(10) . . . . ?
C11 O2 C12 C13 79.35(12) . . . . ?
O2 C12 C13 C14 174.58(10) . . . . ?
C17 C12 C13 C14 57.82(13) . . . . ?
C12 C13 C14 C15 -57.40(14) . . . . ?
C13 C14 C15 C16 56.33(14) . . . . ?
C14 C15 C16 C17 -54.96(14) . . . . ?
O2 C12 C17 C16 -176.82(9) . . . . ?
C13 C12 C17 C16 -56.60(13) . . . . ?
C15 C16 C17 C12 54.78(14) . . . . ?
C29A C21 C22 C23 0.11(18) . . . . ?
C21 C22 C23 C24 0.02(19) . . . . ?
C22 C23 C24 C24A -0.27(19) . . . . ?
C23 C24 C24A C30 -179.91(11) . . . . ?
C23 C24 C24A C29A 0.36(17) . . . . ?
C30A C25 C26 C27 0.86(19) . . . . ?
C25 C26 C27 C28 -0.56(19) . . . . ?
C26 C27 C28 C28A -0.08(18) . . . . ?
C27 C28 C28A C29 179.79(11) . . . . ?
C27 C28 C28A C30A 0.40(17) . . . . ?
C28 C28A C29 C29A 179.58(10) . . . . ?
C30A C28A C29 C29A -1.03(16) . . . . ?
C28 C28A C29 C31 -1.06(16) . . . . ?
C30A C28A C29 C31 178.32(10) . . . . ?
C28A C29 C29A C21 -178.91(10) . . . . ?
C31 C29 C29A C21 1.73(16) . . . . ?
C28A C29 C29A C24A 0.51(16) . . . . ?
C31 C29 C29A C24A -178.84(10) . . . . ?
C22 C21 C29A C29 179.42(11) . . . . ?
C22 C21 C29A C24A -0.01(17) . . . . ?
C30 C24A C29A C29 0.60(16) . . . . ?
C24 C24A C29A C29 -179.67(10) . . . . ?
C30 C24A C29A C21 -179.96(10) . . . . ?
C24 C24A C29A C21 -0.22(15) . . . . ?
C24 C24A C30 C30A 179.09(11) . . . . ?
C29A C24A C30 C30A -1.19(17) . . . . ?
C24A C30 C30A C25 -179.37(11) . . . . ?
C24A C30 C30A C28A 0.66(17) . . . . ?
C26 C25 C30A C30 179.51(12) . . . . ?
C26 C25 C30A C28A -0.52(17) . . . . ?
C29 C28A C30A C30 0.45(16) . . . . ?
C28 C28A C30A C30 179.86(10) . . . . ?
C29 C28A C30A C25 -179.52(10) . . . . ?
C28 C28A C30A C25 -0.11(16) . . . . ?
C28A C29 C31 O21 80.78(15) . . . . ?
C29A C29 C31 O21 -99.84(14) . . . . ?
C28A C29 C31 O22 -99.59(12) . . . . ?
C29A C29 C31 O22 79.79(13) . . . . ?
O21 C31 O22 C32 2.72(17) . . . . ?
C29 C31 O22 C32 -176.91(9) . . . . ?
C31 O22 C32 C33 161.05(10) . . . . ?
C31 O22 C32 C37 -78.19(12) . . . . ?
O22 C32 C33 C34 177.04(10) . . . . ?
C37 C32 C33 C34 57.13(14) . . . . ?
C32 C33 C34 C35 -55.53(14) . . . . ?
C33 C34 C35 C36 55.19(15) . . . . ?
C34 C35 C36 C37 -55.68(17) . . . . ?
O22 C32 C37 C36 -174.20(10) . . . . ?
C33 C32 C37 C36 -57.36(14) . . . . ?
C35 C36 C37 C32 56.23(16) . . . . ?
